data_2104000
loop_
_publ_author_name
'Blockhuys, Frank'
'Vande Velde, Christophe M. L.'
'Maes, Stefan T.'
'Peten, Carl'
'Geise, Herman J.'
'Van Alsenoy, Christian'
'Lenstra, Albert T. H.'

_publ_section_title
;
 Molecular and crystal properties of
 <i>E</i>-1,2-bis(3-methoxy-2-thienyl)ethene: static disorder in the
 crystal
;
_journal_issue 6
_journal_name_full 'Acta Crystallographica Section B'
_journal_page_first 770
_journal_page_last 778
_journal_paper_doi 10.1107/S0108768103021013
_journal_volume 59
_journal_year 2003
_chemical_formula_moiety 'C12 H12 O2 S2'
_chemical_formula_sum 'C12 H12 O2 S2'
_chemical_formula_weight 252.34
_chemical_melting_point 395.1(10)
_chemical_name_common BMTE
_chemical_name_systematic
;
E-1,2-bis(3-methoxy-2-thienyl)ethene
;
_space_group_IT_number 61
_symmetry_cell_setting orthorhombic
_symmetry_space_group_name_Hall '-P 2ac 2ab'
_symmetry_space_group_name_H-M 'P b c a'
_atom_sites_solution_hydrogens geom
_atom_sites_solution_primary direct
_atom_sites_solution_secondary difmap
_audit_creation_method SHELXL-97
_cell_angle_alpha 90.000(2)
_cell_angle_beta 90.000(2)
_cell_angle_gamma 90.000(2)
_cell_formula_units_Z 4
_cell_length_a 7.8190(10)
_cell_length_b 11.6270(10)
_cell_length_c 13.2060(10)
_cell_measurement_reflns_used 25
_cell_measurement_temperature 173(2)
_cell_measurement_theta_max 21
_cell_measurement_theta_min 11
_cell_volume 1200.6(2)
_computing_cell_refinement 'CAD4 Express (Enraf Nonius, 1994)'
_computing_data_collection 'CAD4 Express (Enraf Nonius, 1994)'
_computing_data_reduction 'XCAD4 (Harms & Wocadlo, 1995)'
_computing_molecular_graphics 'PLATON (Spek, 2003)'
_computing_structure_refinement 'SHELXL-97 (Sheldrick, 1997)'
_computing_structure_solution 'MolEN (Fair, 1990)'
_diffrn_ambient_temperature 173(2)
_diffrn_measured_fraction_theta_full 0.971
_diffrn_measured_fraction_theta_max 0.971
_diffrn_measurement_device_type 'Enraf-Nonius CAD4'
_diffrn_measurement_method 'non-profiled \w/2\q scans'
_diffrn_radiation_monochromator graphite
_diffrn_radiation_source 'fine-focus sealed tube'
_diffrn_radiation_type MoK\a
_diffrn_radiation_wavelength 0.71073
_diffrn_reflns_av_R_equivalents 0.0000
_diffrn_reflns_av_sigmaI/netI 0.0287
_diffrn_reflns_limit_h_max 13
_diffrn_reflns_limit_h_min 0
_diffrn_reflns_limit_k_max 23
_diffrn_reflns_limit_k_min 0
_diffrn_reflns_limit_l_max 26
_diffrn_reflns_limit_l_min 0
_diffrn_reflns_number 4795
_diffrn_reflns_theta_full 44.92
_diffrn_reflns_theta_max 44.92
_diffrn_reflns_theta_min 3.09
_diffrn_standards_decay_% 3
_diffrn_standards_interval_time 120
_diffrn_standards_number 3
_exptl_absorpt_coefficient_mu 0.425
_exptl_absorpt_correction_type none
_exptl_crystal_colour red-brown
_exptl_crystal_density_diffrn 1.396
_exptl_crystal_density_method 'not measured'
_exptl_crystal_description octahedral
_exptl_crystal_F_000 528
_exptl_crystal_size_max 0.3
_exptl_crystal_size_mid 0.3
_exptl_crystal_size_min 0.3
_refine_diff_density_max 0.575
_refine_diff_density_min -0.539
_refine_ls_extinction_method none
_refine_ls_goodness_of_fit_ref 0.940
_refine_ls_hydrogen_treatment mixed
_refine_ls_matrix_type full
_refine_ls_number_parameters 97
_refine_ls_number_reflns 4795
_refine_ls_number_restraints 0
_refine_ls_restrained_S_all 0.940
_refine_ls_R_factor_all 0.1165
_refine_ls_R_factor_gt 0.0545
_refine_ls_shift/su_max 0.000
_refine_ls_shift/su_mean 0.000
_refine_ls_structure_factor_coef Fsqd
_refine_ls_weighting_details 'calc w=1/[\s^2^(Fo^2^)+(0.0858P)^2^+0.6077P] where P=(Fo^2^+2Fc^2^)/3'
_refine_ls_weighting_scheme calc
_refine_ls_wR_factor_gt 0.1521
_refine_ls_wR_factor_ref 0.1914
_reflns_number_gt 2632
_reflns_number_total 4795
_reflns_threshold_expression >2sigma(I)
_cod_data_source_file bm5001.cif
_cod_data_source_block bith173
_cod_depositor_comments
;
The following automatic conversions were performed:

'_chemical_melting_point' value '121-123\%C' was changed to
'395.1(10)' - it was converted from degrees Celsius(C) to Kelvins(K),
the average value was taken and precision was estimated.

Automatic conversion script
Id: cif_fix_values 1646 2011-03-28 12:23:43Z adriana 
;
_cod_original_sg_symbol_H-M Pbca
_cod_database_code 2104000

loop_
_symmetry_equiv_pos_as_xyz
'x, y, z'
'-x+1/2, -y, z+1/2'
'-x, y+1/2, -z+1/2'
'x+1/2, -y+1/2, -z'
'-x, -y, -z'
'x-1/2, y, -z-1/2'
'x, -y-1/2, z-1/2'
'-x-1/2, y-1/2, z'

loop_
_atom_site_label
_atom_site_fract_x
_atom_site_fract_y
_atom_site_fract_z
_atom_site_U_iso_or_equiv
_atom_site_adp_type
_atom_site_calc_flag
_atom_site_occupancy
_atom_site_type_symbol
S1 0.66909(6) 0.21823(3) 0.44455(3) 0.03836(12) Uani d 1 S
C5 0.7291(2) 0.27037(12) 0.32810(13) 0.0388(3) Uani d 1 C
C4 0.69070(18) 0.19654(11) 0.25187(12) 0.0324(2) Uani d 1 C
C3 0.61057(16) 0.09509(10) 0.28855(9) 0.0272(2) Uani d 1 C
C2 0.58865(15) 0.09286(10) 0.39225(9) 0.0268(2) Uani d 1 C
C6 0.50990(16) 0.00146(11) 0.44934(9) 0.0274(2) Uani d 1 C
O8 0.55792(17) 0.00366(9) 0.23310(8) 0.0401(3) Uani d 1 O
C9 0.5582(2) 0.01778(16) 0.12575(11) 0.0389(3) Uani d 1 C
H1C5 0.789(3) 0.344(2) 0.3222(18) 0.054(7) Uiso d 1 H
H1C4 0.710(3) 0.2122(18) 0.1844(18) 0.042(6) Uiso d 1 H
H1C6 0.469(2) -0.0657(18) 0.4104(17) 0.041(5) Uiso d 1 H
H1C9 0.672(3) 0.0356(19) 0.1015(19) 0.045(6) Uiso d 1 H
H2C9 0.472(3) 0.081(2) 0.103(2) 0.062(7) Uiso d 1 H
H3C9 0.521(3) -0.057(2) 0.100(2) 0.051(6) Uiso d 1 H

loop_
_atom_site_aniso_label
_atom_site_aniso_U_11
_atom_site_aniso_U_22
_atom_site_aniso_U_33
_atom_site_aniso_U_12
_atom_site_aniso_U_13
_atom_site_aniso_U_23
S1 0.0508(2) 0.02936(16) 0.03497(18) -0.00437(13) 0.00479(15) -0.00525(11)
C5 0.0455(8) 0.0279(5) 0.0431(7) -0.0059(5) 0.0043(6) 0.0032(5)
C4 0.0363(6) 0.0282(5) 0.0328(5) -0.0011(4) 0.0019(5) 0.0076(4)
C3 0.0301(5) 0.0244(4) 0.0270(4) 0.0006(4) -0.0018(4) 0.0040(4)
C2 0.0280(5) 0.0242(4) 0.0281(5) 0.0021(4) 0.0011(4) 0.0019(4)
C6 0.0277(5) 0.0255(4) 0.0290(5) 0.0010(4) 0.0014(4) 0.0026(4)
O8 0.0632(7) 0.0313(4) 0.0259(4) -0.0100(5) -0.0068(4) 0.0027(3)
C9 0.0433(8) 0.0476(8) 0.0257(5) -0.0037(6) 0.0018(5) -0.0011(5)

loop_
_atom_type_symbol
_atom_type_description
_atom_type_scat_dispersion_real
_atom_type_scat_dispersion_imag
_atom_type_scat_source
C C 0.0033 0.0016 'International Tables Vol C Tables 4.2.6.8 and 6.1.1.4'
H H 0.0000 0.0000 'International Tables Vol C Tables 4.2.6.8 and 6.1.1.4'
O O 0.0106 0.0060 'International Tables Vol C Tables 4.2.6.8 and 6.1.1.4'
S S 0.1246 0.1234 'International Tables Vol C Tables 4.2.6.8 and 6.1.1.4'

loop_
_geom_angle_atom_site_label_1
_geom_angle_atom_site_label_2
_geom_angle_atom_site_label_3
_geom_angle_site_symmetry_1
_geom_angle
C5 S1 C2 . 92.25(7)
C4 C5 S1 . 112.35(11)
C5 C4 C3 . 111.71(13)
O8 C3 C2 . 118.93(11)
O8 C3 C4 . 126.95(12)
C2 C3 C4 . 114.12(12)
C3 C2 C6 . 125.86(11)
C3 C2 S1 . 109.57(9)
C6 C2 S1 . 124.56(10)
C6 C6 C2 5_656 125.95(15)
C3 O8 C9 . 116.50(11)

loop_
_geom_bond_atom_site_label_1
_geom_bond_atom_site_label_2
_geom_bond_site_symmetry_2
_geom_bond_distance
S1 C5 . 1.7184(17)
S1 C2 . 1.7313(13)
C5 C4 . 1.357(2)
C4 C3 . 1.4208(17)
C3 O8 . 1.3549(16)
C3 C2 . 1.3803(17)
C2 C6 . 1.4412(17)
C6 C6 5_656 1.347(2)
O8 C9 . 1.4272(17)
